data_4114793
loop_
_publ_author_name
'Dalia Gut'
'Amira Rudi'
'Jacob Kopilov'
'Israel Goldberg'
'Moshe Kol'

_publ_section_title
;
 Pairing of Propellers: Dimerization of Octahedral Ruthenium(II) and
 Osmium(II) Complexes of Eilatin via \p-\p Stacking Featuring Heterochiral
 Recognition
;
_journal_name_full 'Journal of the American Chemical Society'
_journal_page_first 5449
_journal_page_last 5456
_journal_paper_doi 10.1021/ja012636b
_journal_volume 124
_journal_year 2002
_chemical_formula_moiety '(C48 H28 N8 Ru).2(P F6).(C2 H3 N).(H2 O)'
_chemical_formula_sum 'C50 H33 F12 N9 O P2 Ru'
_chemical_formula_weight 1166.86
_chemical_name_systematic
;
 ?
;
_space_group_IT_number 2
_symmetry_cell_setting triclinic
_symmetry_space_group_name_Hall '-P 1'
_symmetry_space_group_name_H-M 'P -1'
_atom_sites_solution_hydrogens geom
_atom_sites_solution_primary direct
_atom_sites_solution_secondary difmap
_audit_creation_method SHELXL-97
_cell_angle_alpha 85.671(10)
_cell_angle_beta 79.804(10)
_cell_angle_gamma 63.816(10)
_cell_formula_units_Z 2
_cell_length_a 12.6450(10)
_cell_length_b 13.3990(10)
_cell_length_c 15.3240(10)
_cell_measurement_reflns_used 9415
_cell_measurement_temperature 115
_cell_measurement_theta_max 27.85
_cell_measurement_theta_min 1.35
_cell_volume 2293.1(4)
_computing_cell_refinement DENZO
_computing_data_collection 'COLLECT, Nonius B.V.'
_computing_data_reduction DENZO
_computing_structure_refinement 'SHELXL-97 (Sheldrick, 1997)'
_computing_structure_solution DIRDIF-96
_diffrn_ambient_temperature 115
_diffrn_detector_area_resol_mean '56 microns'
_diffrn_measured_fraction_theta_full 0.893
_diffrn_measured_fraction_theta_max 0.893
_diffrn_measurement_device_type KappaCCD
_diffrn_measurement_method 'Phi & omega 1 deg. scans'
_diffrn_radiation_monochromator graphite
_diffrn_radiation_source 'fine-focus sealed tube'
_diffrn_radiation_type MoK\a
_diffrn_radiation_wavelength 0.71070
_diffrn_reflns_av_R_equivalents 0.0000
_diffrn_reflns_av_sigmaI/netI 0.0545
_diffrn_reflns_limit_h_max 16
_diffrn_reflns_limit_h_min 0
_diffrn_reflns_limit_k_max 17
_diffrn_reflns_limit_k_min -15
_diffrn_reflns_limit_l_max 16
_diffrn_reflns_limit_l_min -15
_diffrn_reflns_number 9415
_diffrn_reflns_theta_full 27.85
_diffrn_reflns_theta_max 27.85
_diffrn_reflns_theta_min 1.35
_exptl_absorpt_coefficient_mu 0.513
_exptl_crystal_colour black
_exptl_crystal_density_diffrn 1.690
_exptl_crystal_description parallelpiped
_exptl_crystal_F_000 1172
_exptl_crystal_size_max 0.25
_exptl_crystal_size_mid 0.10
_exptl_crystal_size_min 0.10
_refine_diff_density_max 0.737
_refine_diff_density_min -0.981
_refine_diff_density_rms 0.095
_refine_ls_extinction_method none
_refine_ls_goodness_of_fit_ref 1.018
_refine_ls_hydrogen_treatment mixed
_refine_ls_matrix_type full
_refine_ls_number_parameters 674
_refine_ls_number_reflns 9415
_refine_ls_number_restraints 0
_refine_ls_restrained_S_all 1.018
_refine_ls_R_factor_all 0.0636
_refine_ls_R_factor_gt 0.0477
_refine_ls_shift/su_max 0.775
_refine_ls_shift/su_mean 0.359
_refine_ls_structure_factor_coef Fsqd
_refine_ls_weighting_details 'w=1/[\s^2^(Fo^2^)+(0.0610P)^2^+4.0963P] where P=(Fo^2^+2Fc^2^)/3'
_refine_ls_weighting_scheme calc
_refine_ls_wR_factor_gt 0.1169
_refine_ls_wR_factor_ref 0.1261
_reflns_number_gt 7733
_reflns_number_total 9415
_reflns_threshold_expression >2sigma(I)
_cod_data_source_file ja012636b_2.cif
_cod_data_source_block Compound-3
_cod_depositor_comments
;
The following automatic conversions were performed:

'_refine_ls_weighting_scheme' value 'calc
w=1/[\s^2^(Fo^2^)+(0.0610P)^2^+4.0963P] where P=(Fo^2^+2Fc^2^)/3' was
changed to 'calc'. New tag '_refine_ls_weighting_details' was
created. The value of the new tag was set to
'w=1/[\s^2^(Fo^2^)+(0.0610P)^2^+4.0963P] where P=(Fo^2^+2Fc^2^)/3'.

Automatic conversion script
Id: cif_fix_values 3143 2015-03-26 13:38:13Z robertas 
;
_cod_original_cell_volume 2293.1(3)
_cod_database_code 4114793

loop_
_symmetry_equiv_pos_as_xyz
'x, y, z'
'-x, -y, -z'

loop_
_atom_site_label
_atom_site_type_symbol
_atom_site_fract_x
_atom_site_fract_y
_atom_site_fract_z
_atom_site_U_iso_or_equiv
_atom_site_adp_type
_atom_site_occupancy
_atom_site_calc_flag
_atom_site_refinement_flags
Ru1 Ru 0.19453(2) -0.26399(2) 0.216080(18) 0.01870(9) Uani 1 d .
N2 N 0.0230(2) -0.1426(2) 0.25491(18) 0.0193(6) Uani 1 d .
C3 C -0.0806(3) -0.1331(3) 0.2333(2) 0.0212(7) Uani 1 d .
H3 H -0.0775 -0.1859 0.1955 0.025 Uiso 1 calc R
C4 C -0.1899(3) -0.0489(3) 0.2650(2) 0.0216(7) Uani 1 d .
H4 H -0.2586 -0.0456 0.2484 0.026 Uiso 1 calc R
C5 C -0.1985(3) 0.0323(3) 0.3223(2) 0.0199(7) Uani 1 d .
C6 C -0.3072(3) 0.1266(3) 0.3575(2) 0.0221(7) Uani 1 d .
C7 C -0.4192(3) 0.1527(3) 0.3339(2) 0.0276(8) Uani 1 d .
H7 H -0.4264 0.1059 0.2959 0.033 Uiso 1 calc R
C8 C -0.5182(3) 0.2470(3) 0.3669(3) 0.0369(9) Uani 1 d .
H8 H -0.5914 0.2645 0.3498 0.044 Uiso 1 calc R
C9 C -0.5093(3) 0.3164(3) 0.4258(3) 0.0406(10) Uani 1 d .
H9 H -0.5769 0.3798 0.4478 0.049 Uiso 1 calc R
C10 C -0.4019(3) 0.2923(3) 0.4517(3) 0.0356(9) Uani 1 d .
H10 H -0.3975 0.3380 0.4923 0.043 Uiso 1 calc R
C11 C -0.2978(3) 0.1977(3) 0.4165(2) 0.0247(7) Uani 1 d .
N12 N -0.1919(2) 0.1828(2) 0.44101(19) 0.0234(6) Uani 1 d .
C13 C -0.0927(3) 0.1006(3) 0.4052(2) 0.0201(7) Uani 1 d .
C14 C -0.0914(3) 0.0220(3) 0.3455(2) 0.0186(6) Uani 1 d .
C15 C 0.0165(3) -0.0652(3) 0.3087(2) 0.0181(6) Uani 1 d .
C16 C 0.1291(3) -0.0731(2) 0.3252(2) 0.0185(6) Uani 1 d .
C17 C 0.1320(3) 0.0039(3) 0.3805(2) 0.0186(6) Uani 1 d .
C18 C 0.0223(3) 0.0898(2) 0.4255(2) 0.0182(6) Uani 1 d .
N19 N 0.0219(2) 0.1587(2) 0.48147(19) 0.0208(6) Uani 1 d .
C20 C 0.1296(3) 0.1511(3) 0.4967(2) 0.0190(7) Uani 1 d .
C21 C 0.1255(3) 0.2260(3) 0.5582(2) 0.0230(7) Uani 1 d .
H21 H 0.0519 0.2770 0.5868 0.028 Uiso 1 calc R
C22 C 0.2280(3) 0.2249(3) 0.5766(2) 0.0258(7) Uani 1 d .
H22 H 0.2241 0.2731 0.6190 0.031 Uiso 1 calc R
C23 C 0.3387(3) 0.1512(3) 0.5315(3) 0.0300(8) Uani 1 d .
H23 H 0.4081 0.1522 0.5427 0.036 Uiso 1 calc R
C24 C 0.3459(3) 0.0774(3) 0.4707(3) 0.0282(8) Uani 1 d .
H24 H 0.4203 0.0289 0.4412 0.034 Uiso 1 calc R
C25 C 0.2425(3) 0.0740(3) 0.4524(2) 0.0215(7) Uani 1 d .
C26 C 0.2428(3) -0.0041(3) 0.3928(2) 0.0202(7) Uani 1 d .
C27 C 0.3457(3) -0.0896(3) 0.3463(2) 0.0250(7) Uani 1 d .
H27 H 0.4209 -0.0964 0.3511 0.030 Uiso 1 calc R
C28 C 0.3355(3) -0.1624(3) 0.2941(2) 0.0247(7) Uani 1 d .
H28 H 0.4049 -0.2182 0.2646 0.030 Uiso 1 calc R
N29 N 0.2285(2) -0.1569(2) 0.28361(18) 0.0194(6) Uani 1 d .
N30 N 0.3712(2) -0.3734(2) 0.17377(19) 0.0206(6) Uani 1 d .
C31 C 0.4419(3) -0.4638(3) 0.2143(2) 0.0259(7) Uani 1 d .
H31 H 0.4115 -0.4831 0.2693 0.031 Uiso 1 calc R
C32 C 0.5598(3) -0.5304(3) 0.1770(3) 0.0311(8) Uani 1 d .
H32 H 0.6060 -0.5937 0.2066 0.037 Uiso 1 calc R
C33 C 0.6073(3) -0.5029(3) 0.0970(3) 0.0309(8) Uani 1 d .
H33 H 0.6862 -0.5466 0.0724 0.037 Uiso 1 calc R
C34 C 0.5355(3) -0.4074(3) 0.0519(2) 0.0256(7) Uani 1 d .
C35 C 0.5757(3) -0.3700(3) -0.0316(3) 0.0332(9) Uani 1 d .
H35 H 0.6530 -0.4117 -0.0603 0.040 Uiso 1 calc R
C36 C 0.5047(3) -0.2763(3) -0.0696(3) 0.0315(8) Uani 1 d .
H36 H 0.5336 -0.2542 -0.1239 0.038 Uiso 1 calc R
C37 C 0.3845(3) -0.2097(3) -0.0275(2) 0.0256(7) Uani 1 d .
C38 C 0.3076(3) -0.1079(3) -0.0610(3) 0.0307(8) Uani 1 d .
H38 H 0.3332 -0.0797 -0.1135 0.037 Uiso 1 calc R
C39 C 0.1952(4) -0.0508(3) -0.0159(3) 0.0315(8) Uani 1 d .
H39 H 0.1437 0.0168 -0.0375 0.038 Uiso 1 calc R
C40 C 0.1574(3) -0.0940(3) 0.0626(2) 0.0269(8) Uani 1 d .
H40 H 0.0800 -0.0544 0.0922 0.032 Uiso 1 calc R
N41 N 0.2282(3) -0.1899(2) 0.09695(19) 0.0219(6) Uani 1 d .
C42 C 0.3412(3) -0.2464(3) 0.0526(2) 0.0210(7) Uani 1 d .
C43 C 0.4175(3) -0.3454(3) 0.0935(2) 0.0215(7) Uani 1 d .
N44 N 0.1795(2) -0.3575(2) 0.32728(19) 0.0201(6) Uani 1 d .
C45 C 0.1937(3) -0.3462(3) 0.4093(2) 0.0232(7) Uani 1 d .
H45 H 0.2109 -0.2884 0.4213 0.028 Uiso 1 calc R
C46 C 0.1839(3) -0.4177(3) 0.4782(2) 0.0270(8) Uani 1 d .
H46 H 0.1939 -0.4068 0.5348 0.032 Uiso 1 calc R
C47 C 0.1595(3) -0.5034(3) 0.4621(2) 0.0297(8) Uani 1 d .
H47 H 0.1535 -0.5516 0.5076 0.036 Uiso 1 calc R
C48 C 0.1435(3) -0.5188(3) 0.3768(2) 0.0275(8) Uani 1 d .
C49 C 0.1173(4) -0.6053(3) 0.3513(3) 0.0365(9) Uani 1 d .
H49 H 0.1104 -0.6565 0.3936 0.044 Uiso 1 calc R
C50 C 0.1023(4) -0.6145(3) 0.2672(3) 0.0366(9) Uani 1 d .
H50 H 0.0871 -0.6727 0.2529 0.044 Uiso 1 calc R
C51 C 0.1095(3) -0.5363(3) 0.2002(2) 0.0267(8) Uani 1 d .
C52 C 0.0916(3) -0.5384(3) 0.1126(3) 0.0310(8) Uani 1 d .
H52 H 0.0762 -0.5945 0.0940 0.037 Uiso 1 calc R
C53 C 0.0971(3) -0.4571(3) 0.0550(2) 0.0283(8) Uani 1 d .
H53 H 0.0837 -0.4569 -0.0028 0.034 Uiso 1 calc R
C54 C 0.1227(3) -0.3747(3) 0.0826(2) 0.0251(7) Uani 1 d .
H54 H 0.1248 -0.3197 0.0425 0.030 Uiso 1 calc R
N55 N 0.1443(2) -0.3714(2) 0.16408(19) 0.0205(6) Uani 1 d .
C56 C 0.1360(3) -0.4508(3) 0.2230(2) 0.0213(7) Uani 1 d .
C57 C 0.1539(3) -0.4429(3) 0.3108(2) 0.0212(7) Uani 1 d .
P58 P 0.31556(10) 0.24024(10) 0.83757(8) 0.0408(3) Uani 1 d .
F59 F 0.1991(2) 0.3020(3) 0.7913(2) 0.0589(7) Uani 1 d .
F60 F 0.3768(2) 0.1560(3) 0.7548(2) 0.0618(8) Uani 1 d .
F61 F 0.3713(3) 0.3190(3) 0.7863(2) 0.0639(8) Uani 1 d .
F62 F 0.2619(3) 0.1596(3) 0.8861(2) 0.0688(9) Uani 1 d .
F63 F 0.4329(3) 0.1780(3) 0.8813(2) 0.0697(9) Uani 1 d .
F64 F 0.2547(3) 0.3251(3) 0.9177(2) 0.0693(9) Uani 1 d .
P65 P 0.92098(9) 0.22614(8) 0.15783(7) 0.0305(2) Uani 1 d .
F66 F 0.8163(2) 0.26693(18) 0.09923(15) 0.0396(5) Uani 1 d .
F67 F 0.8233(2) 0.25701(19) 0.24553(16) 0.0446(6) Uani 1 d .
F68 F 0.9288(2) 0.10363(17) 0.15981(15) 0.0388(5) Uani 1 d .
F69 F 1.0245(3) 0.1845(2) 0.2168(2) 0.0591(8) Uani 1 d .
F70 F 0.9111(3) 0.3496(2) 0.15468(19) 0.0523(7) Uani 1 d .
F71 F 1.0167(2) 0.1960(2) 0.06908(19) 0.0583(8) Uani 1 d .
N72 N 0.4068(10) 0.1001(10) 0.2257(6) 0.080(3) Uiso 0.50 d PG
C73 C 0.3595(7) 0.1054(6) 0.1722(5) 0.110(3) Uiso 1 d G
C74 C 0.2969(14) 0.1147(15) 0.0974(8) 0.112(6) Uiso 0.50 d PG
N72' N 0.4608(10) 0.0590(9) 0.1983(7) 0.017(2) Uiso 0.25 d P
N72" N 0.3634(10) 0.1439(10) 0.2400(7) 0.018(2) Uiso 0.25 d P
C74' C 0.2651(10) 0.1767(10) 0.0944(8) 0.013(2) Uiso 0.25 d P
C74" C 0.3344(13) 0.0587(13) 0.0972(10) 0.026(3) Uiso 0.25 d P
O75 O 0.7564(9) 0.4969(6) 0.3269(4) 0.095(4) Uani 0.50 d P

loop_
_atom_site_aniso_label
_atom_site_aniso_U_11
_atom_site_aniso_U_22
_atom_site_aniso_U_33
_atom_site_aniso_U_23
_atom_site_aniso_U_13
_atom_site_aniso_U_12
Ru1 0.02024(15) 0.01529(13) 0.02013(18) 0.00019(10) -0.00260(10) -0.00762(10)
N2 0.0216(14) 0.0146(12) 0.0221(16) 0.0013(10) -0.0038(11) -0.0084(11)
C3 0.0269(17) 0.0193(15) 0.0229(19) 0.0031(13) -0.0091(13) -0.0135(14)
C4 0.0227(17) 0.0241(16) 0.024(2) 0.0074(13) -0.0087(13) -0.0151(14)
C5 0.0182(15) 0.0189(15) 0.0223(19) 0.0054(12) -0.0040(13) -0.0084(13)
C6 0.0190(16) 0.0254(16) 0.023(2) 0.0042(13) -0.0026(13) -0.0119(14)
C7 0.0209(17) 0.0326(19) 0.029(2) -0.0001(15) -0.0038(14) -0.0113(15)
C8 0.0195(18) 0.041(2) 0.049(3) 0.0029(18) -0.0096(16) -0.0113(16)
C9 0.0185(18) 0.038(2) 0.057(3) -0.0082(19) -0.0030(17) -0.0039(16)
C10 0.0238(19) 0.033(2) 0.044(3) -0.0091(17) -0.0043(16) -0.0054(16)
C11 0.0189(16) 0.0256(17) 0.027(2) -0.0001(14) -0.0031(13) -0.0077(14)
N12 0.0190(14) 0.0241(14) 0.0251(17) -0.0012(11) -0.0021(11) -0.0081(12)
C13 0.0187(16) 0.0191(15) 0.0213(19) 0.0028(12) -0.0022(12) -0.0080(13)
C14 0.0200(16) 0.0192(15) 0.0178(18) 0.0034(12) -0.0030(12) -0.0101(13)
C15 0.0202(16) 0.0174(15) 0.0169(18) 0.0035(12) -0.0041(12) -0.0083(12)
C16 0.0189(16) 0.0149(14) 0.0205(19) 0.0022(12) -0.0033(12) -0.0065(12)
C17 0.0188(16) 0.0184(15) 0.0179(18) 0.0035(12) -0.0027(12) -0.0080(13)
C18 0.0196(16) 0.0161(14) 0.0189(19) 0.0028(12) -0.0044(12) -0.0076(12)
N19 0.0195(14) 0.0197(13) 0.0229(17) 0.0021(11) -0.0041(11) -0.0082(11)
C20 0.0229(16) 0.0165(14) 0.0182(18) 0.0044(12) -0.0044(13) -0.0094(13)
C21 0.0267(18) 0.0202(16) 0.022(2) 0.0011(13) -0.0053(13) -0.0096(14)
C22 0.0333(19) 0.0247(17) 0.025(2) 0.0038(14) -0.0111(15) -0.0156(15)
C23 0.0286(19) 0.0342(19) 0.036(2) 0.0013(16) -0.0118(16) -0.0192(16)
C24 0.0225(17) 0.0269(18) 0.037(2) -0.0028(15) -0.0051(15) -0.0122(15)
C25 0.0216(16) 0.0190(15) 0.025(2) 0.0042(13) -0.0057(13) -0.0095(13)
C26 0.0199(16) 0.0184(15) 0.024(2) 0.0011(12) -0.0039(13) -0.0095(13)
C27 0.0209(17) 0.0250(17) 0.030(2) -0.0024(14) -0.0041(14) -0.0101(14)
C28 0.0172(16) 0.0227(16) 0.033(2) -0.0032(14) -0.0023(14) -0.0077(13)
N29 0.0193(13) 0.0154(12) 0.0230(16) -0.0008(10) -0.0034(11) -0.0069(11)
N30 0.0218(14) 0.0170(13) 0.0224(16) -0.0016(11) -0.0029(11) -0.0079(11)
C31 0.0251(18) 0.0213(16) 0.029(2) 0.0003(14) -0.0044(14) -0.0074(14)
C32 0.0262(19) 0.0230(17) 0.039(2) 0.0012(15) -0.0081(16) -0.0055(15)
C33 0.0259(19) 0.0269(18) 0.035(2) -0.0053(15) 0.0001(15) -0.0078(15)
C34 0.0246(17) 0.0243(17) 0.029(2) -0.0036(14) -0.0035(14) -0.0112(14)
C35 0.0265(19) 0.037(2) 0.033(2) -0.0049(16) 0.0042(15) -0.0141(17)
C36 0.034(2) 0.037(2) 0.026(2) 0.0023(16) 0.0021(15) -0.0205(17)
C37 0.0312(19) 0.0259(17) 0.021(2) -0.0003(14) -0.0019(14) -0.0149(15)
C38 0.038(2) 0.0314(19) 0.026(2) 0.0043(15) -0.0037(16) -0.0196(17)
C39 0.042(2) 0.0241(18) 0.030(2) 0.0065(15) -0.0111(16) -0.0152(16)
C40 0.0286(18) 0.0193(16) 0.030(2) 0.0022(14) -0.0065(15) -0.0078(14)
N41 0.0265(15) 0.0168(13) 0.0232(17) 0.0001(11) -0.0038(11) -0.0101(11)
C42 0.0253(17) 0.0186(15) 0.0216(19) -0.0009(13) -0.0041(13) -0.0117(13)
C43 0.0216(16) 0.0193(15) 0.025(2) -0.0043(13) -0.0030(13) -0.0101(13)
N44 0.0195(14) 0.0156(12) 0.0223(17) -0.0001(10) -0.0025(11) -0.0054(11)
C45 0.0240(17) 0.0190(15) 0.022(2) -0.0010(13) -0.0036(13) -0.0051(13)
C46 0.0261(18) 0.0283(18) 0.020(2) 0.0017(14) -0.0060(14) -0.0057(14)
C47 0.0303(19) 0.0261(18) 0.027(2) 0.0095(15) -0.0058(15) -0.0083(15)
C48 0.0314(19) 0.0224(17) 0.028(2) 0.0070(14) -0.0046(15) -0.0119(15)
C49 0.057(3) 0.031(2) 0.032(2) 0.0117(16) -0.0106(18) -0.0288(19)
C50 0.054(3) 0.0287(19) 0.042(3) 0.0070(17) -0.0134(19) -0.0303(19)
C51 0.0293(19) 0.0240(17) 0.031(2) 0.0023(14) -0.0044(15) -0.0156(15)
C52 0.036(2) 0.033(2) 0.031(2) -0.0046(15) -0.0062(16) -0.0212(17)
C53 0.0318(19) 0.035(2) 0.023(2) -0.0015(15) -0.0081(15) -0.0181(16)
C54 0.0283(18) 0.0246(17) 0.022(2) 0.0017(13) -0.0025(14) -0.0116(15)
N55 0.0211(14) 0.0189(13) 0.0206(17) 0.0000(11) -0.0015(11) -0.0084(11)
C56 0.0212(16) 0.0189(15) 0.022(2) -0.0002(12) -0.0008(13) -0.0082(13)
C57 0.0231(17) 0.0167(15) 0.021(2) 0.0026(12) -0.0023(13) -0.0071(13)
P58 0.0403(6) 0.0497(7) 0.0426(7) -0.0117(5) -0.0042(5) -0.0278(5)
F59 0.0436(15) 0.076(2) 0.0625(19) -0.0119(15) -0.0113(13) -0.0282(15)
F60 0.0512(17) 0.079(2) 0.063(2) -0.0331(15) 0.0053(13) -0.0352(15)
F61 0.0569(18) 0.0679(19) 0.080(2) -0.0001(15) -0.0035(15) -0.0419(16)
F62 0.093(2) 0.084(2) 0.059(2) 0.0036(16) -0.0091(16) -0.067(2)
F63 0.067(2) 0.068(2) 0.082(2) -0.0036(16) -0.0381(17) -0.0270(16)
F64 0.066(2) 0.086(2) 0.065(2) -0.0426(17) 0.0038(15) -0.0403(18)
P65 0.0337(5) 0.0257(5) 0.0329(6) 0.0087(4) -0.0066(4) -0.0145(4)
F66 0.0428(13) 0.0341(12) 0.0409(14) 0.0081(10) -0.0133(10) -0.0146(11)
F67 0.0577(16) 0.0329(12) 0.0368(15) 0.0025(10) 0.0014(11) -0.0177(11)
F68 0.0490(14) 0.0260(11) 0.0390(14) 0.0044(9) -0.0070(10) -0.0149(10)
F69 0.0592(17) 0.0607(17) 0.075(2) 0.0263(15) -0.0382(15) -0.0355(15)
F70 0.0663(18) 0.0369(13) 0.0660(18) 0.0145(12) -0.0173(14) -0.0333(13)
F71 0.0452(15) 0.0509(16) 0.0563(18) 0.0179(13) 0.0098(12) -0.0101(13)
O75 0.159(9) 0.047(4) 0.015(4) -0.004(3) -0.039(4) 0.022(5)

loop_
_atom_type_symbol
_atom_type_description
_atom_type_scat_dispersion_real
_atom_type_scat_dispersion_imag
_atom_type_scat_source
C C 0.0033 0.0016 'International Tables Vol C Tables 4.2.6.8 and 6.1.1.4'
H H 0.0000 0.0000 'International Tables Vol C Tables 4.2.6.8 and 6.1.1.4'
F F 0.0171 0.0103 'International Tables Vol C Tables 4.2.6.8 and 6.1.1.4'
N N 0.0061 0.0033 'International Tables Vol C Tables 4.2.6.8 and 6.1.1.4'
P P 0.1023 0.0942 'International Tables Vol C Tables 4.2.6.8 and 6.1.1.4'
Ru Ru -1.2594 0.8363 'International Tables Vol C Tables 4.2.6.8 and 6.1.1.4'
O O 0.0106 0.0060 'International Tables Vol C Tables 4.2.6.8 and 6.1.1.4'

loop_
_geom_angle_atom_site_label_1
_geom_angle_atom_site_label_2
_geom_angle_atom_site_label_3
_geom_angle
N29 Ru1 N55 172.03(11)
N29 Ru1 N2 79.27(10)
N55 Ru1 N2 95.92(10)
N29 Ru1 N44 93.93(11)
N55 Ru1 N44 79.72(11)
N2 Ru1 N44 90.95(10)
N29 Ru1 N30 96.77(11)
N55 Ru1 N30 88.44(11)
N2 Ru1 N30 174.48(10)
N44 Ru1 N30 93.16(11)
N29 Ru1 N41 90.08(11)
N55 Ru1 N41 96.80(11)
N2 Ru1 N41 96.32(11)
N44 Ru1 N41 172.24(10)
N30 Ru1 N41 79.76(11)
C15 N2 C3 117.6(3)
C15 N2 Ru1 114.0(2)
C3 N2 Ru1 128.4(2)
N2 C3 C4 122.7(3)
N2 C3 H3 118.6
C4 C3 H3 118.7
C3 C4 C5 120.4(3)
C3 C4 H4 119.8
C5 C4 H4 119.8
C4 C5 C14 117.0(3)
C4 C5 C6 125.6(3)
C14 C5 C6 117.4(3)
C7 C6 C11 119.3(3)
C7 C6 C5 123.6(3)
C11 C6 C5 117.1(3)
C8 C7 C6 120.4(4)
C8 C7 H7 119.8
C6 C7 H7 119.8
C7 C8 C9 120.3(4)
C7 C8 H8 119.8
C9 C8 H8 119.8
C10 C9 C8 120.8(4)
C10 C9 H9 119.6
C8 C9 H9 119.6
C9 C10 C11 119.9(4)
C9 C10 H10 120.0
C11 C10 H10 120.0
N12 C11 C6 124.2(3)
N12 C11 C10 116.7(3)
C6 C11 C10 119.2(3)
C13 N12 C11 118.5(3)
N12 C13 C14 122.3(3)
N12 C13 C18 118.7(3)
C14 C13 C18 119.0(3)
C15 C14 C5 118.9(3)
C15 C14 C13 120.7(3)
C5 C14 C13 120.5(3)
N2 C15 C14 123.4(3)
N2 C15 C16 116.1(3)
C14 C15 C16 120.5(3)
N29 C16 C17 123.1(3)
N29 C16 C15 116.2(3)
C17 C16 C15 120.6(3)
C26 C17 C16 119.2(3)
C26 C17 C18 120.3(3)
C16 C17 C18 120.5(3)
N19 C18 C17 122.1(3)
N19 C18 C13 119.5(3)
C17 C18 C13 118.4(3)
C18 N19 C20 118.9(3)
N19 C20 C21 117.2(3)
N19 C20 C25 123.6(3)
C21 C20 C25 119.2(3)
C22 C21 C20 121.0(3)
C22 C21 H21 119.5
C20 C21 H21 119.5
C21 C22 C23 119.8(3)
C21 C22 H22 120.1
C23 C22 H22 120.1
C24 C23 C22 120.6(3)
C24 C23 H23 119.7
C22 C23 H23 119.7
C23 C24 C25 120.9(3)
C23 C24 H24 119.5
C25 C24 H24 119.6
C24 C25 C20 118.4(3)
C24 C25 C26 124.3(3)
C20 C25 C26 117.3(3)
C17 C26 C27 117.0(3)
C17 C26 C25 117.6(3)
C27 C26 C25 125.4(3)
C28 C27 C26 120.4(3)
C28 C27 H27 119.8
C26 C27 H27 119.8
N29 C28 C27 122.9(3)
N29 C28 H28 118.5
C27 C28 H28 118.6
C16 N29 C28 117.3(3)
C16 N29 Ru1 113.8(2)
C28 N29 Ru1 128.8(2)
C31 N30 C43 118.2(3)
C31 N30 Ru1 128.7(2)
C43 N30 Ru1 113.1(2)
N30 C31 C32 122.3(3)
N30 C31 H31 118.9
C32 C31 H31 118.8
C33 C32 C31 120.1(3)
C33 C32 H32 120.0
C31 C32 H32 119.9
C32 C33 C34 119.5(3)
C32 C33 H33 120.2
C34 C33 H33 120.3
C43 C34 C33 116.9(3)
C43 C34 C35 118.6(3)
C33 C34 C35 124.5(3)
C36 C35 C34 121.7(3)
C36 C35 H35 119.1
C34 C35 H35 119.2
C35 C36 C37 120.9(3)
C35 C36 H36 119.6
C37 C36 H36 119.6
C42 C37 C38 117.4(3)
C42 C37 C36 118.7(3)
C38 C37 C36 123.9(3)
C39 C38 C37 119.4(3)
C39 C38 H38 120.3
C37 C38 H38 120.3
C38 C39 C40 119.9(3)
C38 C39 H39 120.0
C40 C39 H39 120.0
N41 C40 C39 122.4(3)
N41 C40 H40 118.8
C39 C40 H40 118.8
C40 N41 C42 117.8(3)
C40 N41 Ru1 128.8(2)
C42 N41 Ru1 113.3(2)
N41 C42 C37 123.1(3)
N41 C42 C43 116.6(3)
C37 C42 C43 120.2(3)
N30 C43 C34 123.1(3)
N30 C43 C42 117.2(3)
C34 C43 C42 119.8(3)
C45 N44 C57 117.9(3)
C45 N44 Ru1 128.6(2)
C57 N44 Ru1 113.4(2)
N44 C45 C46 122.6(3)
N44 C45 H45 118.7
C46 C45 H45 118.7
C47 C46 C45 119.8(3)
C47 C46 H46 120.1
C45 C46 H46 120.1
C46 C47 C48 119.8(3)
C46 C47 H47 120.1
C48 C47 H47 120.1
C47 C48 C57 117.3(3)
C47 C48 C49 125.3(3)
C57 C48 C49 117.5(3)
C50 C49 C48 121.9(3)
C50 C49 H49 119.0
C48 C49 H49 119.1
C49 C50 C51 121.2(3)
C49 C50 H50 119.4
C51 C50 H50 119.4
C52 C51 C56 117.2(3)
C52 C51 C50 124.5(3)
C56 C51 C50 118.2(3)
C53 C52 C51 119.3(3)
C53 C52 H52 120.4
C51 C52 H52 120.4
C52 C53 C54 120.2(3)
C52 C53 H53 119.9
C54 C53 H53 119.9
N55 C54 C53 122.7(3)
N55 C54 H54 118.6
C53 C54 H54 118.6
C54 N55 C56 117.5(3)
C54 N55 Ru1 129.1(2)
C56 N55 Ru1 113.4(2)
N55 C56 C51 123.0(3)
N55 C56 C57 116.7(3)
C51 C56 C57 120.3(3)
N44 C57 C48 122.6(3)
N44 C57 C56 116.5(3)
C48 C57 C56 120.9(3)
F64 P58 F63 90.65(18)
F64 P58 F62 91.15(18)
F63 P58 F62 91.17(19)
F64 P58 F59 90.50(17)
F63 P58 F59 178.72(19)
F62 P58 F59 89.39(17)
F64 P58 F61 90.52(18)
F63 P58 F61 88.86(18)
F62 P58 F61 178.33(18)
F59 P58 F61 90.55(17)
F64 P58 F60 178.9(2)
F63 P58 F60 90.08(17)
F62 P58 F60 89.71(17)
F59 P58 F60 88.77(16)
F61 P58 F60 88.63(17)
F69 P65 F71 90.97(17)
F69 P65 F67 90.10(16)
F71 P65 F67 178.93(16)
F69 P65 F68 89.76(14)
F71 P65 F68 90.05(14)
F67 P65 F68 89.92(13)
F69 P65 F70 91.38(15)
F71 P65 F70 89.93(15)
F67 P65 F70 90.08(14)
F68 P65 F70 178.86(15)
F69 P65 F66 179.26(14)
F71 P65 F66 89.44(15)
F67 P65 F66 89.48(14)
F68 P65 F66 89.62(13)
F70 P65 F66 89.24(13)
N72" N72 N72' 163(2)
N72" N72 C73 86.6(15)
N72' N72 C73 87.0(13)
N72 C73 N72" 30.8(7)
N72 C73 N72' 35.4(7)
N72" C73 N72' 65.5(9)
N72 C73 C74 178.2
N72" C73 C74 149.2(9)
N72' C73 C74 144.0(8)
N72 C73 C74" 153.8(9)
N72" C73 C74" 169.8(10)
N72' C73 C74" 121.4(9)
C74 C73 C74" 26.9(8)
N72 C73 C74' 154.2(7)
N72" C73 C74' 126.2(8)
N72' C73 C74' 153.4(9)
C74 C73 C74' 24.9(7)
C74" C73 C74' 51.5(8)
C74" C74 C74' 171(3)
C74" C74 C73 78.2(15)
C74' C74 C73 99.3(14)
N72 N72' C73 57.6(9)
N72 N72' N72" 7.7(11)
C73 N72' N72" 55.0(7)
N72 N72" C73 62.6(11)
N72 N72" N72' 9.1(13)
C73 N72" N72' 59.5(8)
C74 C74' C74" 4.4(16)
C74 C74' C73 55.8(10)
C74" C74' C73 54.7(7)
C74 C74" C74' 4.8(17)
C74 C74" C73 75.0(14)
C74' C74" C73 73.8(9)

loop_
_geom_bond_atom_site_label_1
_geom_bond_atom_site_label_2
_geom_bond_distance
Ru1 N29 2.059(3)
Ru1 N55 2.066(3)
Ru1 N2 2.068(3)
Ru1 N44 2.070(3)
Ru1 N30 2.074(3)
Ru1 N41 2.079(3)
N2 C15 1.338(4)
N2 C3 1.358(4)
C3 C4 1.374(5)
C3 H3 0.9300
C4 C5 1.404(5)
C4 H4 0.9300
C5 C14 1.406(4)
C5 C6 1.444(5)
C6 C7 1.408(5)
C6 C11 1.417(5)
C7 C8 1.376(5)
C7 H7 0.9300
C8 C9 1.396(6)
C8 H8 0.9300
C9 C10 1.376(5)
C9 H9 0.9300
C10 C11 1.418(5)
C10 H10 0.9300
C11 N12 1.381(4)
N12 C13 1.310(4)
C13 C14 1.439(5)
C13 C18 1.483(4)
C14 C15 1.402(4)
C15 C16 1.446(4)
C16 N29 1.351(4)
C16 C17 1.401(5)
C17 C26 1.402(4)
C17 C18 1.448(4)
C18 N19 1.305(4)
N19 C20 1.381(4)
C20 C21 1.405(5)
C20 C25 1.424(5)
C21 C22 1.369(5)
C21 H21 0.9300
C22 C23 1.397(5)
C22 H22 0.9300
C23 C24 1.372(5)
C23 H23 0.9300
C24 C25 1.405(5)
C24 H24 0.9300
C25 C26 1.438(5)
C26 C27 1.412(5)
C27 C28 1.368(5)
C27 H27 0.9300
C28 N29 1.361(4)
C28 H28 0.9300
N30 C31 1.334(4)
N30 C43 1.366(4)
C31 C32 1.395(5)
C31 H31 0.9300
C32 C33 1.366(5)
C32 H32 0.9300
C33 C34 1.416(5)
C33 H33 0.9300
C34 C43 1.406(5)
C34 C35 1.429(5)
C35 C36 1.342(5)
C35 H35 0.9300
C36 C37 1.437(5)
C36 H36 0.9300
C37 C42 1.399(5)
C37 C38 1.404(5)
C38 C39 1.362(6)
C38 H38 0.9300
C39 C40 1.396(5)
C39 H39 0.9300
C40 N41 1.334(4)
C40 H40 0.9300
N41 C42 1.362(4)
C42 C43 1.429(5)
N44 C45 1.330(5)
N44 C57 1.371(4)
C45 C46 1.398(5)
C45 H45 0.9300
C46 C47 1.362(5)
C46 H46 0.9300
C47 C48 1.402(5)
C47 H47 0.9300
C48 C57 1.410(5)
C48 C49 1.435(5)
C49 C50 1.357(6)
C49 H49 0.9300
C50 C51 1.432(5)
C50 H50 0.9300
C51 C52 1.404(5)
C51 C56 1.410(5)
C52 C53 1.368(5)
C52 H52 0.9300
C53 C54 1.392(5)
C53 H53 0.9300
C54 N55 1.332(5)
C54 H54 0.9300
N55 C56 1.371(4)
C56 C57 1.422(5)
P58 F64 1.580(3)
P58 F63 1.588(3)
P58 F62 1.591(3)
P58 F59 1.600(3)
P58 F61 1.600(3)
P58 F60 1.606(3)
P65 F69 1.594(3)
P65 F71 1.596(3)
P65 F67 1.596(3)
P65 F68 1.599(2)
P65 F70 1.600(2)
P65 F66 1.602(2)
N72 N72" 0.621(14)
N72 N72' 0.740(13)
N72 C73 1.0789
C73 N72" 1.213(14)
C73 N72' 1.276(14)
C73 C74 1.4719
C73 C74" 1.492(17)
C73 C74' 1.756(14)
C74 C74" 0.69(2)
C74 C74' 0.748(19)
N72' N72" 1.347(16)
C74' C74" 1.432(19)
